data_7044488
loop_
_publ_author_name
'Xu, Xiu ling'
'Hu, Fan'
'Shuai, Qi'

_publ_section_title
;
 Facile synthesis of highly biocompatible folic acid-functionalized SiO2
 encapsulated rare-earth metal complexes nanoparticles and its application
 on targeted metal-based complex delivery
;
_journal_name_full 'Dalton Trans.'
_journal_paper_doi 10.1039/C7DT03000B
_journal_year 2017
_chemical_formula_sum 'C24 H28 Ce Cl3 O14'
_chemical_formula_weight 786.93
_chemical_name_systematic
;
 ?
;
_space_group_IT_number 14
_symmetry_cell_setting monoclinic
_symmetry_space_group_name_Hall '-P 2ybc'
_symmetry_space_group_name_H-M 'P 1 21/c 1'
_atom_sites_solution_hydrogens geom
_atom_sites_solution_primary direct
_atom_sites_solution_secondary difmap
_audit_creation_method SHELXL-97
_audit_update_record
;
2017-07-11 deposited with the CCDC.
2017-10-18 downloaded from the CCDC.
;
_cell_angle_alpha 90.00
_cell_angle_beta 99.56(1)
_cell_angle_gamma 90.00
_cell_formula_units_Z 4
_cell_length_a 19.452(1)
_cell_length_b 8.797(1)
_cell_length_c 18.022(2)
_cell_measurement_reflns_used 9605
_cell_measurement_temperature 293(2)
_cell_measurement_theta_max 28.20
_cell_measurement_theta_min 2.58
_cell_volume 3041.1(5)
_computing_cell_refinement 'Bruker SMART'
_computing_data_collection 'Bruker SMART'
_computing_data_reduction 'Bruker SAINT'
_computing_molecular_graphics 'Bruker SHELXTL'
_computing_publication_material 'Bruker SHELXTL'
_computing_structure_refinement 'Bruker SHELXTL'
_computing_structure_solution 'Bruker SHELXTL'
_diffrn_ambient_temperature 293(2)
_diffrn_measured_fraction_theta_full 0.998
_diffrn_measured_fraction_theta_max 0.998
_diffrn_measurement_device_type 'CCD area detector'
_diffrn_measurement_method 'phi and omega scans'
_diffrn_radiation_monochromator graphite
_diffrn_radiation_source 'fine-focus sealed tube'
_diffrn_radiation_type MoK\a
_diffrn_radiation_wavelength 0.71073
_diffrn_reflns_av_R_equivalents 0.0234
_diffrn_reflns_av_sigmaI/netI 0.0283
_diffrn_reflns_limit_h_max 25
_diffrn_reflns_limit_h_min -25
_diffrn_reflns_limit_k_max 11
_diffrn_reflns_limit_k_min -10
_diffrn_reflns_limit_l_max 23
_diffrn_reflns_limit_l_min -18
_diffrn_reflns_number 20848
_diffrn_reflns_theta_full 28.22
_diffrn_reflns_theta_max 28.22
_diffrn_reflns_theta_min 1.06
_exptl_absorpt_coefficient_mu 1.826
_exptl_absorpt_correction_T_max 0.7004
_exptl_absorpt_correction_T_min 0.6104
_exptl_absorpt_correction_type multi-scan
_exptl_absorpt_process_details sadabs
_exptl_crystal_density_diffrn 1.719
_exptl_crystal_density_method 'not measured'
_exptl_crystal_F_000 1572
_exptl_crystal_size_max 0.30
_exptl_crystal_size_mid 0.30
_exptl_crystal_size_min 0.21
_refine_diff_density_max 0.624
_refine_diff_density_min -0.921
_refine_diff_density_rms 0.150
_refine_ls_extinction_method none
_refine_ls_goodness_of_fit_ref 1.097
_refine_ls_hydrogen_treatment mixed
_refine_ls_matrix_type full
_refine_ls_number_parameters 389
_refine_ls_number_reflns 7489
_refine_ls_number_restraints 6
_refine_ls_restrained_S_all 1.099
_refine_ls_R_factor_all 0.0337
_refine_ls_R_factor_gt 0.0247
_refine_ls_shift/su_max 0.004
_refine_ls_shift/su_mean 0.000
_refine_ls_structure_factor_coef Fsqd
_refine_ls_weighting_details 'calc w=1/[\s^2^(Fo^2^)+(0.0408P)^2^+0.6512P] where P=(Fo^2^+2Fc^2^)/3'
_refine_ls_weighting_scheme calc
_refine_ls_wR_factor_gt 0.0665
_refine_ls_wR_factor_ref 0.0780
_reflns_number_gt 6261
_reflns_number_total 7489
_reflns_threshold_expression >2sigma(I)
_cod_data_source_file c7dt03000b2.cif
_cod_data_source_block cl52
_cod_depositor_comments
;
The following automatic conversions were performed:

'_symmetry_cell_setting' value 'Monoclinic' changed to 'monoclinic'
according to
/home/data/users/saulius/crontab/automatic-downloads/rss-feeds/RSC/lib/dictionaries/cif_core.dic
dictionary named 'cif_core.dic' version 2.4.2 from 2011-04-26.

Automatic conversion script
Id: cif_fix_values 4973 2017-02-22 13:04:09Z antanas 
;
_cod_original_cell_volume 3041.0(10)
_cod_original_sg_symbol_H-M 'P2(1)/c  '
_cod_database_code 7044488

loop_
_symmetry_equiv_pos_as_xyz
'x, y, z'
'-x, y+1/2, -z+1/2'
'-x, -y, -z'
'x, -y-1/2, z-1/2'

loop_
_atom_site_label
_atom_site_type_symbol
_atom_site_fract_x
_atom_site_fract_y
_atom_site_fract_z
_atom_site_U_iso_or_equiv
_atom_site_adp_type
_atom_site_occupancy
_atom_site_symmetry_multiplicity
_atom_site_calc_flag
_atom_site_refinement_flags
_atom_site_disorder_assembly
_atom_site_disorder_group
Ce1 Ce -0.009711(6) 0.241819(12) 0.506861(7) 0.02126(5) Uani 1 1 d . . .
Cl1 Cl -0.37681(7) 0.15922(13) 0.14211(6) 0.0919(4) Uani 1 1 d . . .
Cl2 Cl 0.43976(7) 0.1956(2) 0.66197(10) 0.1259(5) Uani 1 1 d . . .
Cl3 Cl 0.53458(5) 0.24112(12) 0.44206(8) 0.0791(3) Uani 1 1 d . . .
O1 O -0.06418(8) 0.52929(19) 0.46049(10) 0.0303(4) Uani 1 1 d . . .
O2 O -0.13195(9) 0.32816(19) 0.44156(11) 0.0360(4) Uani 1 1 d . . .
O3 O -0.24966(9) 0.5043(2) 0.40663(12) 0.0421(5) Uani 1 1 d . . .
O4 O 0.06976(10) 0.18921(19) 0.63725(10) 0.0354(4) Uani 1 1 d . . .
O5 O 0.04371(9) -0.02275(19) 0.57543(10) 0.0316(4) Uani 1 1 d . . .
O6 O 0.16790(12) 0.0430(3) 0.74133(12) 0.0540(6) Uani 1 1 d . . .
O7 O 0.10374(8) 0.15899(18) 0.47012(10) 0.0306(4) Uani 1 1 d . . .
O8 O 0.09712(9) -0.08931(19) 0.44024(10) 0.0345(4) Uani 1 1 d . . .
O9 O 0.23716(9) 0.1705(2) 0.45449(13) 0.0465(5) Uani 1 1 d . . .
O1W O -0.05984(10) 0.37737(19) 0.61348(10) 0.0382(4) Uani 1 1 d . . .
H1WB H -0.0453 0.4651 0.6231 0.046 Uiso 1 1 d R . .
H1WA H -0.1057 0.3806 0.6078 0.046 Uiso 1 1 d R . .
O2W O 0.00657(10) 0.3239(2) 0.36961(10) 0.0365(4) Uani 1 1 d . . .
H2WA H 0.0427 0.2740 0.3504 0.044 Uiso 1 1 d R . .
H2WB H -0.0218 0.3406 0.3238 0.044 Uiso 1 1 d R . .
O3W O 0.09776(14) 0.1836(3) 0.28215(13) 0.0618(6) Uani 1 1 d . . .
H3WA H 0.0813 0.2142 0.2302 0.074 Uiso 1 1 d R . .
H3WB H 0.1348 0.2280 0.3076 0.074 Uiso 1 1 d R . .
O4W O 0.07223(13) 0.8722(3) 0.26695(12) 0.0634(6) Uani 1 1 d . . .
H4WB H 0.0634 0.8144 0.3082 0.076 Uiso 1 1 d R . .
H4WA H 0.0814 0.9678 0.2814 0.076 Uiso 1 1 d R . .
O5W O 0.7910(3) 0.3799(11) 0.5747(5) 0.098(3) Uani 0.699(18) 1 d PU A 1
O5W' O 0.8170(11) 0.513(4) 0.5976(7) 0.142(14) Uani 0.301(18) 1 d P A 2
C1 C -0.12330(12) 0.4687(3) 0.43934(14) 0.0262(5) Uani 1 1 d . . .
C2 C -0.18322(12) 0.5749(3) 0.41310(17) 0.0377(6) Uani 1 1 d . . .
H2A H -0.1813 0.6589 0.4482 0.045 Uiso 1 1 calc R . .
H2B H -0.1779 0.6164 0.3645 0.045 Uiso 1 1 calc R . .
C3 C -0.27481(13) 0.4260(3) 0.34217(17) 0.0377(6) Uani 1 1 d . . .
C4 C -0.23683(15) 0.3843(3) 0.28834(16) 0.0390(6) Uani 1 1 d . . .
H4 H -0.1900 0.4109 0.2931 0.047 Uiso 1 1 calc R . .
C5 C -0.26862(19) 0.3015(4) 0.22630(18) 0.0496(8) Uani 1 1 d . . .
H5 H -0.2432 0.2722 0.1893 0.060 Uiso 1 1 calc R . .
C6 C -0.3376(2) 0.2634(3) 0.2201(2) 0.0554(10) Uani 1 1 d . . .
C7 C -0.37605(18) 0.3055(5) 0.2735(2) 0.0614(9) Uani 1 1 d . . .
H7 H -0.4228 0.2787 0.2686 0.074 Uiso 1 1 calc R . .
C8 C -0.34485(15) 0.3878(4) 0.3346(2) 0.0547(8) Uani 1 1 d . . .
H8 H -0.3707 0.4181 0.3711 0.066 Uiso 1 1 calc R . .
C9 C 0.07503(12) 0.0481(3) 0.63130(13) 0.0273(5) Uani 1 1 d . . .
C10 C 0.11697(17) -0.0446(3) 0.69362(17) 0.0481(7) Uani 1 1 d . . .
H10A H 0.0855 -0.0900 0.7238 0.058 Uiso 1 1 calc R . .
H10B H 0.1402 -0.1264 0.6715 0.058 Uiso 1 1 calc R . .
C11 C 0.22962(17) 0.0768(3) 0.71670(18) 0.0498(8) Uani 1 1 d . . .
C12 C 0.27307(19) 0.1751(5) 0.7618(2) 0.0682(11) Uani 1 1 d . . .
H12 H 0.2590 0.2171 0.8042 0.082 Uiso 1 1 calc R . .
C13 C 0.3375(2) 0.2116(6) 0.7441(3) 0.0807(14) Uani 1 1 d . . .
H13 H 0.3668 0.2784 0.7744 0.097 Uiso 1 1 calc R . .
C14 C 0.3579(2) 0.1495(6) 0.6824(3) 0.0776(12) Uani 1 1 d . . .
C15 C 0.3143(2) 0.0531(5) 0.6366(2) 0.0739(11) Uani 1 1 d . . .
H15 H 0.3283 0.0119 0.5940 0.089 Uiso 1 1 calc R . .
C16 C 0.2495(2) 0.0173(4) 0.6536(2) 0.0607(10) Uani 1 1 d . . .
H16 H 0.2197 -0.0469 0.6223 0.073 Uiso 1 1 calc R . .
C17 C 0.12824(12) 0.0359(3) 0.45150(13) 0.0255(5) Uani 1 1 d . . .
C18 C 0.20367(13) 0.0287(3) 0.43949(17) 0.0334(6) Uani 1 1 d . . .
H18A H 0.2283 -0.0480 0.4724 0.040 Uiso 1 1 calc R . .
H18B H 0.2052 -0.0007 0.3879 0.040 Uiso 1 1 calc R . .
C19 C 0.30781(13) 0.1757(3) 0.45191(16) 0.0361(6) Uani 1 1 d . . .
C20 C 0.34054(15) 0.3116(3) 0.47560(19) 0.0474(7) Uani 1 1 d . . .
H20 H 0.3155 0.3895 0.4936 0.057 Uiso 1 1 calc R . .
C21 C 0.40993(16) 0.3307(4) 0.47245(19) 0.0508(8) Uani 1 1 d . . .
H21 H 0.4320 0.4220 0.4877 0.061 Uiso 1 1 calc R . .
C22 C 0.44669(15) 0.2150(4) 0.44677(19) 0.0466(7) Uani 1 1 d . . .
C23 C 0.41528(15) 0.0797(4) 0.42470(19) 0.0506(8) Uani 1 1 d . . .
H23 H 0.4410 0.0017 0.4079 0.061 Uiso 1 1 calc R . .
C24 C 0.34511(14) 0.0587(3) 0.42734(18) 0.0442(7) Uani 1 1 d . . .
H24 H 0.3236 -0.0334 0.4127 0.053 Uiso 1 1 calc R . .

loop_
_atom_site_aniso_label
_atom_site_aniso_U_11
_atom_site_aniso_U_22
_atom_site_aniso_U_33
_atom_site_aniso_U_23
_atom_site_aniso_U_13
_atom_site_aniso_U_12
Ce1 0.02212(8) 0.01657(7) 0.02496(8) -0.00152(5) 0.00356(5) -0.00251(4)
Cl1 0.1191(9) 0.0780(7) 0.0647(6) -0.0159(5) -0.0254(6) -0.0230(7)
Cl2 0.0665(8) 0.1971(16) 0.1106(11) 0.0233(11) 0.0042(8) -0.0077(10)
Cl3 0.0325(4) 0.0929(8) 0.1152(10) 0.0034(6) 0.0217(5) -0.0142(4)
O1 0.0224(8) 0.0265(8) 0.0409(10) -0.0033(7) 0.0018(7) -0.0035(6)
O2 0.0325(9) 0.0228(9) 0.0491(11) 0.0025(8) -0.0038(8) -0.0032(7)
O3 0.0232(9) 0.0484(12) 0.0536(13) -0.0137(9) 0.0035(9) -0.0033(8)
O4 0.0442(11) 0.0226(9) 0.0364(10) -0.0038(7) -0.0020(8) -0.0002(8)
O5 0.0342(9) 0.0281(9) 0.0314(10) -0.0047(7) 0.0021(8) -0.0052(7)
O6 0.0581(14) 0.0529(13) 0.0424(12) -0.0073(10) -0.0166(11) 0.0015(11)
O7 0.0255(8) 0.0251(8) 0.0430(10) -0.0036(7) 0.0105(7) -0.0012(6)
O8 0.0346(9) 0.0255(9) 0.0465(11) -0.0043(8) 0.0161(8) -0.0077(7)
O9 0.0272(9) 0.0317(10) 0.0835(16) -0.0122(10) 0.0182(10) -0.0056(8)
O1W 0.0468(11) 0.0262(9) 0.0433(11) -0.0051(8) 0.0125(9) -0.0014(8)
O2W 0.0466(11) 0.0327(10) 0.0314(10) -0.0001(8) 0.0100(8) 0.0043(8)
O3W 0.0788(17) 0.0602(15) 0.0503(14) 0.0148(12) 0.0221(12) 0.0037(13)
O4W 0.0870(18) 0.0631(15) 0.0390(12) -0.0028(11) 0.0070(12) -0.0029(13)
O5W 0.086(3) 0.114(6) 0.106(4) 0.035(4) 0.049(3) 0.026(3)
O5W' 0.098(12) 0.26(4) 0.070(8) 0.013(11) 0.014(7) 0.112(18)
C1 0.0242(11) 0.0236(11) 0.0301(12) -0.0014(9) 0.0028(9) -0.0007(9)
C2 0.0256(12) 0.0262(13) 0.0580(18) -0.0030(11) -0.0024(12) 0.0002(10)
C3 0.0262(13) 0.0372(15) 0.0474(16) -0.0004(12) -0.0003(12) 0.0001(10)
C4 0.0341(14) 0.0391(15) 0.0423(16) 0.0057(12) 0.0017(12) 0.0017(11)
C5 0.064(2) 0.0444(17) 0.0394(17) 0.0074(14) 0.0055(15) 0.0083(16)
C6 0.068(2) 0.0418(18) 0.047(2) 0.0018(13) -0.0156(18) -0.0090(15)
C7 0.0405(18) 0.071(2) 0.067(2) -0.007(2) -0.0059(17) -0.0183(17)
C8 0.0308(15) 0.067(2) 0.065(2) -0.0106(17) 0.0037(14) -0.0076(14)
C9 0.0280(12) 0.0254(11) 0.0280(12) -0.0002(9) 0.0027(10) -0.0024(9)
C10 0.0577(18) 0.0328(14) 0.0465(17) 0.0022(12) -0.0125(14) -0.0005(13)
C11 0.056(2) 0.0405(17) 0.0439(17) -0.0008(13) -0.0172(15) 0.0092(14)
C12 0.056(2) 0.079(3) 0.062(2) -0.028(2) -0.0137(18) 0.0061(19)
C13 0.058(3) 0.092(3) 0.080(3) -0.015(3) -0.022(2) -0.004(2)
C14 0.059(2) 0.095(3) 0.073(3) 0.013(3) -0.006(2) 0.007(2)
C15 0.089(3) 0.083(3) 0.046(2) 0.002(2) -0.002(2) 0.011(2)
C16 0.078(3) 0.053(2) 0.045(2) -0.0024(15) -0.0084(18) 0.0003(18)
C17 0.0247(11) 0.0268(11) 0.0257(12) 0.0005(9) 0.0063(9) -0.0021(9)
C18 0.0255(12) 0.0290(12) 0.0474(16) -0.0068(11) 0.0114(11) -0.0034(10)
C19 0.0265(13) 0.0369(14) 0.0459(16) -0.0017(12) 0.0091(11) -0.0040(10)
C20 0.0380(16) 0.0340(15) 0.072(2) -0.0071(14) 0.0141(15) -0.0055(12)
C21 0.0382(16) 0.0454(17) 0.068(2) -0.0008(16) 0.0059(15) -0.0148(13)
C22 0.0259(14) 0.0600(18) 0.0544(19) 0.0062(15) 0.0081(13) -0.0065(13)
C23 0.0334(15) 0.0550(19) 0.067(2) -0.0083(16) 0.0179(15) 0.0022(13)
C24 0.0316(14) 0.0421(15) 0.0614(19) -0.0116(14) 0.0145(13) -0.0055(12)

loop_
_atom_type_symbol
_atom_type_description
_atom_type_scat_dispersion_real
_atom_type_scat_dispersion_imag
_atom_type_scat_source
C C 0.0033 0.0016 'International Tables Vol C Tables 4.2.6.8 and 6.1.1.4'
H H 0.0000 0.0000 'International Tables Vol C Tables 4.2.6.8 and 6.1.1.4'
O O 0.0106 0.0060 'International Tables Vol C Tables 4.2.6.8 and 6.1.1.4'
Cl Cl 0.1484 0.1585 'International Tables Vol C Tables 4.2.6.8 and 6.1.1.4'
Ce Ce -0.2486 2.6331 'International Tables Vol C Tables 4.2.6.8 and 6.1.1.4'

loop_
_geom_angle_atom_site_label_1
_geom_angle_atom_site_label_2
_geom_angle_atom_site_label_3
_geom_angle
_geom_angle_site_symmetry_1
_geom_angle_site_symmetry_3
O5 Ce1 O8 70.98(6) 3_556 3_556
O5 Ce1 O1 149.96(6) 3_556 3_566
O8 Ce1 O1 138.94(6) 3_556 3_566
O5 Ce1 O7 76.91(6) 3_556 .
O8 Ce1 O7 129.25(5) 3_556 .
O1 Ce1 O7 78.40(5) 3_566 .
O5 Ce1 O2 79.66(6) 3_556 .
O8 Ce1 O2 72.31(6) 3_556 .
O1 Ce1 O2 108.75(5) 3_566 .
O7 Ce1 O2 138.25(6) . .
O5 Ce1 O1W 135.56(6) 3_556 .
O8 Ce1 O1W 66.18(6) 3_556 .
O1 Ce1 O1W 74.06(6) 3_566 .
O7 Ce1 O1W 141.71(6) . .
O2 Ce1 O1W 76.76(6) . .
O5 Ce1 O4 117.45(6) 3_556 .
O8 Ce1 O4 84.26(6) 3_556 .
O1 Ce1 O4 72.56(6) 3_566 .
O7 Ce1 O4 76.88(6) . .
O2 Ce1 O4 144.86(6) . .
O1W Ce1 O4 69.85(6) . .
O5 Ce1 O2W 73.24(6) 3_556 .
O8 Ce1 O2W 134.74(6) 3_556 .
O1 Ce1 O2W 81.13(6) 3_566 .
O7 Ce1 O2W 65.57(6) . .
O2 Ce1 O2W 74.82(6) . .
O1W Ce1 O2W 133.41(5) . .
O4 Ce1 O2W 137.67(6) . .
O5 Ce1 O5 69.61(6) 3_556 .
O8 Ce1 O5 66.54(5) 3_556 .
O1 Ce1 O5 114.68(5) 3_566 .
O7 Ce1 O5 65.89(5) . .
O2 Ce1 O5 134.57(5) . .
O1W Ce1 O5 102.52(5) . .
O4 Ce1 O5 47.86(5) . .
O2W Ce1 O5 123.71(5) . .
O5 Ce1 O1 118.40(5) 3_556 .
O8 Ce1 O1 110.62(5) 3_556 .
O1 Ce1 O1 61.12(6) 3_566 .
O7 Ce1 O1 119.05(5) . .
O2 Ce1 O1 47.82(5) . .
O1W Ce1 O1 68.68(5) . .
O4 Ce1 O1 124.03(5) . .
O2W Ce1 O1 64.83(5) . .
O5 Ce1 O1 170.78(5) . .
C1 O1 Ce1 150.63(15) . 3_566
C1 O1 Ce1 89.40(13) . .
Ce1 O1 Ce1 118.88(6) 3_566 .
C1 O2 Ce1 100.76(14) . .
C3 O3 C2 118.8(2) . .
C9 O4 Ce1 98.19(14) . .
C9 O5 Ce1 157.28(16) . 3_556
C9 O5 Ce1 92.12(14) . .
Ce1 O5 Ce1 110.39(6) 3_556 .
C11 O6 C10 118.5(3) . .
C17 O7 Ce1 135.35(14) . .
C17 O8 Ce1 139.05(16) . 3_556
C19 O9 C18 116.8(2) . .
Ce1 O1W H1WB 115.2 . .
Ce1 O1W H1WA 115.3 . .
H1WB O1W H1WA 107.3 . .
Ce1 O2W H2WA 115.4 . .
Ce1 O2W H2WB 137.0 . .
H2WA O2W H2WB 96.7 . .
H3WA O3W H3WB 119.2 . .
H4WB O4W H4WA 109.4 . .
O2 C1 O1 121.8(2) . .
O2 C1 C2 121.5(2) . .
O1 C1 C2 116.7(2) . .
O3 C2 C1 113.6(2) . .
O3 C2 H2A 108.8 . .
C1 C2 H2A 108.8 . .
O3 C2 H2B 108.8 . .
C1 C2 H2B 108.8 . .
H2A C2 H2B 107.7 . .
C4 C3 O3 125.4(2) . .
C4 C3 C8 120.3(3) . .
O3 C3 C8 114.3(3) . .
C3 C4 C5 119.5(3) . .
C3 C4 H4 120.3 . .
C5 C4 H4 120.3 . .
C6 C5 C4 119.5(3) . .
C6 C5 H5 120.2 . .
C4 C5 H5 120.2 . .
C7 C6 C5 121.3(3) . .
C7 C6 Cl1 119.6(3) . .
C5 C6 Cl1 119.1(3) . .
C6 C7 C8 119.2(3) . .
C6 C7 H7 120.4 . .
C8 C7 H7 120.4 . .
C7 C8 C3 120.2(3) . .
C7 C8 H8 119.9 . .
C3 C8 H8 119.9 . .
O4 C9 O5 121.8(2) . .
O4 C9 C10 120.9(2) . .
O5 C9 C10 117.3(2) . .
O6 C10 C9 113.1(2) . .
O6 C10 H10A 109.0 . .
C9 C10 H10A 109.0 . .
O6 C10 H10B 109.0 . .
C9 C10 H10B 109.0 . .
H10A C10 H10B 107.8 . .
C16 C11 C12 120.1(4) . .
C16 C11 O6 124.6(3) . .
C12 C11 O6 115.3(3) . .
C11 C12 C13 120.1(4) . .
C11 C12 H12 119.9 . .
C13 C12 H12 119.9 . .
C14 C13 C12 119.7(4) . .
C14 C13 H13 120.1 . .
C12 C13 H13 120.1 . .
C13 C14 C15 120.4(4) . .
C13 C14 Cl2 118.8(4) . .
C15 C14 Cl2 120.8(4) . .
C14 C15 C16 120.2(4) . .
C14 C15 H15 119.9 . .
C16 C15 H15 119.9 . .
C11 C16 C15 119.5(4) . .
C11 C16 H16 120.2 . .
C15 C16 H16 120.2 . .
O7 C17 O8 127.4(2) . .
O7 C17 C18 119.6(2) . .
O8 C17 C18 113.0(2) . .
O9 C18 C17 111.2(2) . .
O9 C18 H18A 109.4 . .
C17 C18 H18A 109.4 . .
O9 C18 H18B 109.4 . .
C17 C18 H18B 109.4 . .
H18A C18 H18B 108.0 . .
C24 C19 O9 124.6(2) . .
C24 C19 C20 120.3(3) . .
O9 C19 C20 115.1(2) . .
C21 C20 C19 119.8(3) . .
C21 C20 H20 120.1 . .
C19 C20 H20 120.1 . .
C22 C21 C20 119.8(3) . .
C22 C21 H21 120.1 . .
C20 C21 H21 120.1 . .
C23 C22 C21 120.8(3) . .
C23 C22 Cl3 119.8(3) . .
C21 C22 Cl3 119.4(2) . .
C22 C23 C24 120.1(3) . .
C22 C23 H23 119.9 . .
C24 C23 H23 119.9 . .
C19 C24 C23 119.1(3) . .
C19 C24 H24 120.4 . .
C23 C24 H24 120.4 . .

loop_
_geom_bond_atom_site_label_1
_geom_bond_atom_site_label_2
_geom_bond_distance
_geom_bond_site_symmetry_2
Ce1 O5 2.4546(16) 3_556
Ce1 O8 2.4775(17) 3_556
Ce1 O1 2.4871(16) 3_566
Ce1 O7 2.5150(16) .
Ce1 O2 2.5857(17) .
Ce1 O1W 2.5860(18) .
Ce1 O4 2.6303(17) .
Ce1 O2W 2.6459(18) .
Ce1 O5 2.7563(17) .
Ce1 O1 2.8146(17) .
Cl1 C6 1.744(3) .
Cl2 C14 1.741(5) .
Cl3 C22 1.741(3) .
O1 C1 1.267(3) .
O1 Ce1 2.4871(16) 3_566
O2 C1 1.249(3) .
O3 C3 1.369(3) .
O3 C2 1.421(3) .
O4 C9 1.252(3) .
O5 C9 1.253(3) .
O5 Ce1 2.4546(16) 3_556
O6 C11 1.380(4) .
O6 C10 1.425(3) .
O7 C17 1.251(3) .
O8 C17 1.257(3) .
O8 Ce1 2.4775(17) 3_556
O9 C19 1.384(3) .
O9 C18 1.413(3) .
O1W H1WB 0.8303 .
O1W H1WA 0.8810 .
O2W H2WA 0.9423 .
O2W H2WB 0.9247 .
O3W H3WA 0.9760 .
O3W H3WB 0.8789 .
O4W H4WB 0.9402 .
O4W H4WA 0.8900 .
C1 C2 1.507(3) .
C2 H2A 0.9700 .
C2 H2B 0.9700 .
C3 C4 1.364(4) .
C3 C8 1.388(4) .
C4 C5 1.390(4) .
C4 H4 0.9300 .
C5 C6 1.369(5) .
C5 H5 0.9300 .
C6 C7 1.365(6) .
C7 C8 1.372(5) .
C7 H7 0.9300 .
C8 H8 0.9300 .
C9 C10 1.512(4) .
C10 H10A 0.9700 .
C10 H10B 0.9700 .
C11 C16 1.366(5) .
C11 C12 1.377(4) .
C12 C13 1.381(7) .
C12 H12 0.9300 .
C13 C14 1.357(7) .
C13 H13 0.9300 .
C14 C15 1.374(6) .
C15 C16 1.381(6) .
C15 H15 0.9300 .
C16 H16 0.9300 .
C17 C18 1.520(3) .
C18 H18A 0.9700 .
C18 H18B 0.9700 .
C19 C24 1.374(4) .
C19 C20 1.389(4) .
C20 C21 1.371(4) .
C20 H20 0.9300 .
C21 C22 1.368(5) .
C21 H21 0.9300 .
C22 C23 1.366(4) .
C23 C24 1.386(4) .
C23 H23 0.9300 .
C24 H24 0.9300 .

loop_
_geom_torsion_atom_site_label_1
_geom_torsion_atom_site_label_2
_geom_torsion_atom_site_label_3
_geom_torsion_atom_site_label_4
_geom_torsion
_geom_torsion_site_symmetry_1
_geom_torsion_site_symmetry_4
O5 Ce1 O1 C1 42.66(15) 3_556 .
O8 Ce1 O1 C1 -36.25(15) 3_556 .
O1 Ce1 O1 C1 -171.69(19) 3_566 .
O7 Ce1 O1 C1 133.00(14) . .
O2 Ce1 O1 C1 2.58(14) . .
O1W Ce1 O1 C1 -88.66(14) . .
O4 Ce1 O1 C1 -133.45(14) . .
O2W Ce1 O1 C1 94.61(15) . .
O5 Ce1 O1 C1 -106.6(3) . .
O5 Ce1 O1 Ce1 -145.65(8) 3_556 3_566
O8 Ce1 O1 Ce1 135.43(7) 3_556 3_566
O1 Ce1 O1 Ce1 0.0 3_566 3_566
O7 Ce1 O1 Ce1 -55.31(9) . 3_566
O2 Ce1 O1 Ce1 174.27(12) . 3_566
O1W Ce1 O1 Ce1 83.02(8) . 3_566
O4 Ce1 O1 Ce1 38.24(10) . 3_566
O2W Ce1 O1 Ce1 -93.71(8) . 3_566
O5 Ce1 O1 Ce1 65.1(3) . 3_566
O5 Ce1 O2 C1 -147.52(16) 3_556 .
O8 Ce1 O2 C1 139.31(17) 3_556 .
O1 Ce1 O2 C1 2.63(17) 3_566 .
O7 Ce1 O2 C1 -90.89(17) . .
O1W Ce1 O2 C1 70.43(16) . .
O4 Ce1 O2 C1 88.76(17) . .
O2W Ce1 O2 C1 -72.25(16) . .
O5 Ce1 O2 C1 165.07(14) . .
O1 Ce1 O2 C1 -2.67(14) . .
O5 Ce1 O4 C9 -0.24(17) 3_556 .
O8 Ce1 O4 C9 64.84(15) 3_556 .
O1 Ce1 O4 C9 -149.48(16) 3_566 .
O7 Ce1 O4 C9 -67.72(15) . .
O2 Ce1 O4 C9 112.52(16) . .
O1W Ce1 O4 C9 131.55(16) . .
O2W Ce1 O4 C9 -95.28(16) . .
O5 Ce1 O4 C9 1.50(14) . .
O1 Ce1 O4 C9 175.90(14) . .
O5 Ce1 O5 C9 176.87(18) 3_556 .
O8 Ce1 O5 C9 -105.70(15) 3_556 .
O1 Ce1 O5 C9 29.14(15) 3_566 .
O7 Ce1 O5 C9 92.52(15) . .
O2 Ce1 O5 C9 -132.54(14) . .
O1W Ce1 O5 C9 -48.88(15) . .
O4 Ce1 O5 C9 -1.48(13) . .
O2W Ce1 O5 C9 125.03(14) . .
O1 Ce1 O5 C9 -31.8(4) . .
O5 Ce1 O5 Ce1 0.0 3_556 3_556
O8 Ce1 O5 Ce1 77.42(7) 3_556 3_556
O1 Ce1 O5 Ce1 -147.73(7) 3_566 3_556
O7 Ce1 O5 Ce1 -84.36(7) . 3_556
O2 Ce1 O5 Ce1 50.59(11) . 3_556
O1W Ce1 O5 Ce1 134.24(7) . 3_556
O4 Ce1 O5 Ce1 -178.36(11) . 3_556
O2W Ce1 O5 Ce1 -51.85(9) . 3_556
O1 Ce1 O5 Ce1 151.4(3) . 3_556
O5 Ce1 O7 C17 -28.1(2) 3_556 .
O8 Ce1 O7 C17 23.5(2) 3_556 .
O1 Ce1 O7 C17 169.2(2) 3_566 .
O2 Ce1 O7 C17 -85.6(2) . .
O1W Ce1 O7 C17 124.6(2) . .
O4 Ce1 O7 C17 94.6(2) . .
O2W Ce1 O7 C17 -105.4(2) . .
O5 Ce1 O7 C17 45.2(2) . .
O1 Ce1 O7 C17 -143.5(2) . .
Ce1 O2 C1 O1 5.2(3) . .
Ce1 O2 C1 C2 -173.3(2) . .
Ce1 O1 C1 O2 -169.7(2) 3_566 .
Ce1 O1 C1 O2 -4.7(2) . .
Ce1 O1 C1 C2 8.8(5) 3_566 .
Ce1 O1 C1 C2 173.9(2) . .
C3 O3 C2 C1 -83.6(3) . .
O2 C1 C2 O3 12.0(4) . .
O1 C1 C2 O3 -166.5(2) . .
C2 O3 C3 C4 13.1(4) . .
C2 O3 C3 C8 -167.6(3) . .
O3 C3 C4 C5 178.4(3) . .
C8 C3 C4 C5 -0.8(4) . .
C3 C4 C5 C6 0.1(4) . .
C4 C5 C6 C7 0.2(5) . .
C4 C5 C6 Cl1 -179.9(2) . .
C5 C6 C7 C8 0.1(6) . .
Cl1 C6 C7 C8 -179.8(3) . .
C6 C7 C8 C3 -0.8(6) . .
C4 C3 C8 C7 1.1(5) . .
O3 C3 C8 C7 -178.2(3) . .
Ce1 O4 C9 O5 -2.9(3) . .
Ce1 O4 C9 C10 -179.8(2) . .
Ce1 O5 C9 O4 175.1(3) 3_556 .
Ce1 O5 C9 O4 2.7(2) . .
Ce1 O5 C9 C10 -7.8(6) 3_556 .
Ce1 O5 C9 C10 179.8(2) . .
C11 O6 C10 C9 -79.2(3) . .
O4 C9 C10 O6 -22.4(4) . .
O5 C9 C10 O6 160.5(2) . .
C10 O6 C11 C16 -8.3(4) . .
C10 O6 C11 C12 173.3(3) . .
C16 C11 C12 C13 -1.3(6) . .
O6 C11 C12 C13 177.2(4) . .
C11 C12 C13 C14 -0.3(7) . .
C12 C13 C14 C15 1.3(7) . .
C12 C13 C14 Cl2 -179.3(4) . .
C13 C14 C15 C16 -0.7(7) . .
Cl2 C14 C15 C16 179.8(3) . .
C12 C11 C16 C15 1.8(5) . .
O6 C11 C16 C15 -176.5(3) . .
C14 C15 C16 C11 -0.8(6) . .
Ce1 O7 C17 O8 6.0(4) . .
Ce1 O7 C17 C18 -174.60(17) . .
Ce1 O8 C17 O7 -38.2(4) 3_556 .
Ce1 O8 C17 C18 142.3(2) 3_556 .
C19 O9 C18 C17 174.6(2) . .
O7 C17 C18 O9 1.9(3) . .
O8 C17 C18 O9 -178.6(2) . .
C18 O9 C19 C24 8.1(4) . .
C18 O9 C19 C20 -172.7(3) . .
C24 C19 C20 C21 1.8(5) . .
O9 C19 C20 C21 -177.4(3) . .
C19 C20 C21 C22 -0.7(5) . .
C20 C21 C22 C23 -0.5(5) . .
C20 C21 C22 Cl3 179.3(3) . .
C21 C22 C23 C24 0.7(5) . .
Cl3 C22 C23 C24 -179.2(3) . .
O9 C19 C24 C23 177.5(3) . .
C20 C19 C24 C23 -1.7(5) . .
C22 C23 C24 C19 0.4(5) . .
